data_1515213
loop_
_publ_author_name
'Bajwa, Somia E.'
'Storr, Thomas E.'
'Hatcher, Lauren E.'
'Williams, Thomas J.'
'Baumann, Christoph G.'
'Whitwood, Adrian C.'
'Allan, David R.'
'Teat, Simon J.'
'Raithby, Paul R.'
'Fairlamb, Ian J. S.'

_publ_section_title
;
 On the appearance of nitrite anion in [PdX(OAc)L2] and [Pd(X)(C^N)L]
 syntheses (X = OAc or NO2): photocrystallographic identification of
 metastable Pd(\h1-ONO)(C^N)PPh3
;
_journal_issue 5
_journal_name_full 'Chemical Science'
_journal_page_first 1656
_journal_paper_doi 10.1039/c2sc01050j
_journal_volume 3
_journal_year 2012
_chemical_formula_moiety 'C38 H42 N6 O12 Pd, 2(C2 H3 N)'
_chemical_formula_sum 'C42 H48 N8 O12 Pd'
_chemical_formula_weight 963.28
_chemical_name_systematic
;
?
;
_space_group_crystal_system triclinic
_space_group_IT_number 2
_space_group_name_Hall '-P 1'
_space_group_name_H-M_alt 'P -1'
_symmetry_space_group_name_Hall '-P 1'
_symmetry_space_group_name_H-M 'P -1'
_atom_sites_solution_hydrogens geom
_atom_sites_solution_primary direct
_atom_sites_solution_secondary difmap
_audit_creation_date 2011-08-16
_audit_creation_method
;
Olex2 1.1
(compiled 2011.08.12 svn.r1921, GUI svn.r3809)
;
_cell_angle_alpha 77.953(4)
_cell_angle_beta 76.502(5)
_cell_angle_gamma 72.666(5)
_cell_formula_units_Z 1
_cell_length_a 8.4350(6)
_cell_length_b 10.2678(5)
_cell_length_c 13.5105(7)
_cell_measurement_reflns_used 8352
_cell_measurement_temperature 109.9
_cell_measurement_theta_max 32.0420
_cell_measurement_theta_min 3.1330
_cell_volume 1073.86(11)
_computing_cell_refinement
;
CrysAlisPro, Agilent Technologies,
Version 1.171.35.11 (release 16-05-2011 CrysAlis171 .NET)
(compiled May 16 2011,17:55:39)
;
_computing_data_collection
;
CrysAlisPro, Agilent Technologies,
Version 1.171.35.11 (release 16-05-2011 CrysAlis171 .NET)
(compiled May 16 2011,17:55:39)
;
_computing_data_reduction
;
CrysAlisPro, Agilent Technologies,
Version 1.171.35.11 (release 16-05-2011 CrysAlis171 .NET)
(compiled May 16 2011,17:55:39)
;
_computing_molecular_graphics
;
O. V. Dolomanov, L. J. Bourhis, R. J. Gildea, J. A. K. Howard and H. Puschmann,
OLEX2: a complete structure solution, refinement and analysis program.
J. Appl. Cryst. (2009). 42, 339-341.
;
_computing_publication_material
;
O. V. Dolomanov, L. J. Bourhis, R. J. Gildea, J. A. K. Howard and H. Puschmann,
OLEX2: a complete structure solution, refinement and analysis program.
J. Appl. Cryst. (2009). 42, 339-341.
;
_computing_structure_refinement
;
XL, G.M. Sheldrick, Acta Cryst.
(2008). A64, 112-122
;
_computing_structure_solution
;
XS, G.M. Sheldrick, Acta Cryst.
(2008). A64, 112-122
;
_diffrn_ambient_temperature 109.9
_diffrn_detector_area_resol_mean 16.1450
_diffrn_measured_fraction_theta_full 0.9952
_diffrn_measured_fraction_theta_max 0.906
_diffrn_measurement_details
;
1 omega -54.00 45.00 1.0000 45.0000
omega____ theta____ kappa____ phi______ frames
- -25.1672 77.0000 -180.0000 99

2 omega -44.00 55.00 1.0000 45.0000
omega____ theta____ kappa____ phi______ frames
- 26.4172 -77.0000 -120.0000 99

3 omega 0.00 92.00 1.0000 45.0000
omega____ theta____ kappa____ phi______ frames
- 26.4172 77.0000 90.0000 92

4 omega -40.00 56.00 1.0000 45.0000
omega____ theta____ kappa____ phi______ frames
- 26.4172 -77.0000 -30.0000 96

5 omega -74.00 10.00 1.0000 45.0000
omega____ theta____ kappa____ phi______ frames
- -25.1672 111.0000 37.0000 84

6 omega -98.00 -45.00 1.0000 45.0000
omega____ theta____ kappa____ phi______ frames
- -25.1672 -37.0000 150.0000 53

7 omega -4.00 97.00 1.0000 45.0000
omega____ theta____ kappa____ phi______ frames
- 26.4172 77.0000 -90.0000 101
;
_diffrn_measurement_device_type 'SuperNova, Single source at offset), Eos'
_diffrn_measurement_method '\w scans'
_diffrn_orient_matrix_UB_11 0.0022528000
_diffrn_orient_matrix_UB_12 -0.0008090000
_diffrn_orient_matrix_UB_13 -0.0527330000
_diffrn_orient_matrix_UB_21 -0.0894833000
_diffrn_orient_matrix_UB_22 0.0148682000
_diffrn_orient_matrix_UB_23 0.0093407000
_diffrn_orient_matrix_UB_31 -0.0051940000
_diffrn_orient_matrix_UB_32 0.0717086000
_diffrn_orient_matrix_UB_33 -0.0109120000
_diffrn_radiation_monochromator mirror
_diffrn_radiation_type 'Mo K\a'
_diffrn_radiation_wavelength 0.7107
_diffrn_reflns_av_R_equivalents 0.0315
_diffrn_reflns_av_unetI/netI 0.0418
_diffrn_reflns_limit_h_max 12
_diffrn_reflns_limit_h_min -12
_diffrn_reflns_limit_k_max 15
_diffrn_reflns_limit_k_min -15
_diffrn_reflns_limit_l_max 20
_diffrn_reflns_limit_l_min -20
_diffrn_reflns_number 16540
_diffrn_reflns_theta_full 30.01
_diffrn_reflns_theta_max 32.08
_diffrn_reflns_theta_min 3.14
_diffrn_source 'SuperNova (Mo) X-ray Source'
_exptl_absorpt_coefficient_mu 0.505
_exptl_absorpt_correction_T_max 0.981
_exptl_absorpt_correction_T_min 0.942
_exptl_absorpt_correction_type analytical
_exptl_absorpt_process_details
;
CrysAlisPro, Agilent Technologies,
Version 1.171.35.11 (release 16-05-2011 CrysAlis171 .NET)
(compiled May 16 2011,17:55:39)
Analytical numeric absorption correction using a multifaceted crystal
model based on expressions derived by R.C. Clark & J.S. Reid.
(Clark, R. C. & Reid, J. S. (1995). Acta Cryst. A51, 887-897)
;
_exptl_crystal_colour 'clear light orange'
_exptl_crystal_colour_lustre clear
_exptl_crystal_colour_modifier light
_exptl_crystal_colour_primary orange
_exptl_crystal_density_diffrn 1.490
_exptl_crystal_density_method 'not measured'
_exptl_crystal_description plate
_exptl_crystal_F_000 498
_exptl_crystal_size_max 0.1827
_exptl_crystal_size_mid 0.1176
_exptl_crystal_size_min 0.042
_refine_diff_density_max 0.749
_refine_diff_density_min -0.981
_refine_diff_density_rms 0.091
_refine_ls_extinction_method none
_refine_ls_goodness_of_fit_ref 1.078
_refine_ls_hydrogen_treatment constr
_refine_ls_matrix_type full
_refine_ls_number_parameters 291
_refine_ls_number_reflns 6809
_refine_ls_number_restraints 0
_refine_ls_restrained_S_all 1.078
_refine_ls_R_factor_all 0.0399
_refine_ls_R_factor_gt 0.0367
_refine_ls_shift/su_max 0.001
_refine_ls_shift/su_mean 0.000
_refine_ls_structure_factor_coef Fsqd
_refine_ls_weighting_details 'calc w=1/[\s^2^(Fo^2^)+(0.0445P)^2^+0.6314P] where P=(Fo^2^+2Fc^2^)/3'
_refine_ls_weighting_scheme calc
_refine_ls_wR_factor_gt 0.0919
_refine_ls_wR_factor_ref 0.0942
_reflns_number_gt 6462
_reflns_number_total 6809
_reflns_threshold_expression >2sigma(I)
_cod_data_source_file c2sc01050j.txt
_cod_data_source_block ijsf1110
_cod_database_code 1515213
_chemical_oxdiff_formula 'C22 H23 N3 O6 Pd1'
_chemical_oxdiff_usercomment 'Somia's Hpap-new 2 - NO2'
_reflns_odcompleteness_completeness 99.52
_reflns_odcompleteness_iscentric 1
_reflns_odcompleteness_theta 30.01

loop_
_space_group_symop_id
_space_group_symop_operation_xyz
1 'x, y, z'
2 '-x, -y, -z'

loop_
_atom_site_label
_atom_site_type_symbol
_atom_site_fract_x
_atom_site_fract_y
_atom_site_fract_z
_atom_site_U_iso_or_equiv
_atom_site_adp_type
_atom_site_occupancy
_atom_site_symmetry_multiplicity
_atom_site_calc_flag
_atom_site_refinement_flags
C1 C 0.5477(2) 0.6348(2) 0.29018(15) 0.0219(4) Uani 1 1 d .
H1 H 0.4297 0.6706 0.3118 0.026 Uiso 1 1 calc R
C2 C 0.6227(3) 0.6829(2) 0.19433(16) 0.0242(4) Uani 1 1 d .
H2 H 0.5574 0.7519 0.1503 0.029 Uiso 1 1 calc R
C3 C 0.7974(2) 0.62979(19) 0.16077(14) 0.0200(3) Uani 1 1 d .
C4 C 0.8817(3) 0.6819(2) 0.06387(15) 0.0235(4) Uani 1 1 d .
H4 H 0.8195 0.7515 0.0187 0.028 Uiso 1 1 calc R
C5 C 1.0525(3) 0.6321(2) 0.03526(14) 0.0237(4) Uani 1 1 d .
C6 C 1.1466(2) 0.5262(2) 0.10305(15) 0.0222(4) Uani 1 1 d .
C7 C 1.0670(2) 0.47453(19) 0.19653(14) 0.0189(3) Uani 1 1 d .
H7 H 1.1303 0.4040 0.2406 0.023 Uiso 1 1 calc R
C8 C 0.8890(2) 0.52615(17) 0.22835(13) 0.0160(3) Uani 1 1 d .
C9 C 0.8037(2) 0.48214(17) 0.32814(13) 0.0143(3) Uani 1 1 d .
C10 C 1.0635(4) 0.7913(3) -0.12002(18) 0.0392(6) Uani 1 1 d .
H10A H 1.1456 0.8159 -0.1802 0.059 Uiso 1 1 calc R
H10B H 1.0118 0.8702 -0.0826 0.059 Uiso 1 1 calc R
H10C H 0.9756 0.7664 -0.1427 0.059 Uiso 1 1 calc R
C11 C 1.4173(3) 0.3820(3) 0.12861(18) 0.0366(5) Uani 1 1 d .
H11A H 1.5359 0.3651 0.0941 0.055 Uiso 1 1 calc R
H11B H 1.3812 0.2970 0.1399 0.055 Uiso 1 1 calc R
H11C H 1.4050 0.4118 0.1950 0.055 Uiso 1 1 calc R
C12 C 0.8969(2) 0.37914(17) 0.40652(13) 0.0147(3) Uani 1 1 d .
H12A H 0.8241 0.3844 0.4754 0.018 Uiso 1 1 calc R
H12B H 0.9996 0.4060 0.4080 0.018 Uiso 1 1 calc R
C13 C 0.9489(2) 0.23024(17) 0.38670(13) 0.0145(3) Uani 1 1 d .
C14 C 1.1199(2) 0.15968(18) 0.36521(13) 0.0160(3) Uani 1 1 d .
H14 H 1.2040 0.2061 0.3606 0.019 Uiso 1 1 calc R
C15 C 1.1676(2) 0.02246(18) 0.35063(14) 0.0166(3) Uani 1 1 d .
C16 C 1.0436(2) -0.04755(18) 0.35890(13) 0.0167(3) Uani 1 1 d .
C17 C 0.8746(2) 0.02253(18) 0.38108(14) 0.0185(3) Uani 1 1 d .
H17 H 0.7900 -0.0239 0.3868 0.022 Uiso 1 1 calc R
C18 C 1.4610(2) 0.0032(2) 0.33331(19) 0.0282(4) Uani 1 1 d .
H18A H 1.4599 0.0843 0.2800 0.042 Uiso 1 1 calc R
H18B H 1.5704 -0.0649 0.3213 0.042 Uiso 1 1 calc R
H18C H 1.4426 0.0308 0.4011 0.042 Uiso 1 1 calc R
C19 C 0.9814(3) -0.2547(2) 0.34955(18) 0.0273(4) Uani 1 1 d .
H19A H 0.9175 -0.2112 0.2940 0.041 Uiso 1 1 calc R
H19B H 0.9041 -0.2512 0.4161 0.041 Uiso 1 1 calc R
H19C H 1.0383 -0.3511 0.3413 0.041 Uiso 1 1 calc R
N1 N 0.63723(18) 0.53663(15) 0.35611(11) 0.0157(3) Uani 1 1 d .
N2 N 0.8275(2) 0.16057(18) 0.39511(14) 0.0261(3) Uani 1 1 d .
H2A H 0.7197 0.2039 0.4094 0.031 Uiso 1 1 calc R
N3 N 0.38467(19) 0.38502(17) 0.44922(13) 0.0210(3) Uani 1 1 d .
O1 O 1.1473(2) 0.67649(18) -0.05380(11) 0.0326(3) Uani 1 1 d .
O2 O 1.31476(19) 0.48763(17) 0.06552(12) 0.0299(3) Uani 1 1 d .
O3 O 1.33003(17) -0.05594(14) 0.32966(12) 0.0250(3) Uani 1 1 d .
O4 O 1.10411(17) -0.18314(13) 0.34567(11) 0.0219(3) Uani 1 1 d .
O5 O 0.3012(2) 0.43816(18) 0.38164(13) 0.0335(3) Uani 1 1 d .
O6 O 0.3980(2) 0.26340(15) 0.48981(14) 0.0314(3) Uani 1 1 d .
Pd1 Pd 0.5000 0.5000 0.5000 0.01379(6) Uani 1 2 d S
C20 C 0.3033(8) 0.9203(4) 0.0074(4) 0.106(2) Uani 1 1 d .
C21 C 0.2375(4) 0.8505(4) 0.1020(3) 0.0567(8) Uani 1 1 d .
H21A H 0.2917 0.7514 0.1055 0.085 Uiso 1 1 calc R
H21B H 0.1154 0.8668 0.1077 0.085 Uiso 1 1 calc R
H21C H 0.2596 0.8848 0.1586 0.085 Uiso 1 1 calc R
N4 N 0.3526(14) 0.9779(5) -0.0695(5) 0.278(6) Uani 1 1 d .

loop_
_atom_site_aniso_label
_atom_site_aniso_U_11
_atom_site_aniso_U_22
_atom_site_aniso_U_33
_atom_site_aniso_U_23
_atom_site_aniso_U_13
_atom_site_aniso_U_12
C1 0.0172(8) 0.0195(8) 0.0252(9) -0.0007(7) -0.0038(7) -0.0011(7)
C2 0.0225(9) 0.0213(9) 0.0242(9) 0.0032(7) -0.0049(7) -0.0029(7)
C3 0.0238(9) 0.0176(8) 0.0184(8) -0.0017(6) -0.0022(7) -0.0070(7)
C4 0.0294(10) 0.0214(9) 0.0175(8) 0.0029(7) -0.0035(7) -0.0079(8)
C5 0.0298(10) 0.0261(9) 0.0148(8) -0.0010(7) 0.0021(7) -0.0132(8)
C6 0.0207(8) 0.0247(9) 0.0194(8) -0.0034(7) 0.0027(7) -0.0080(7)
C7 0.0178(8) 0.0188(8) 0.0176(8) -0.0019(6) 0.0012(6) -0.0051(6)
C8 0.0171(7) 0.0135(7) 0.0168(8) -0.0029(6) 0.0004(6) -0.0055(6)
C9 0.0138(7) 0.0125(7) 0.0160(7) -0.0026(6) -0.0006(6) -0.0041(6)
C10 0.0539(15) 0.0374(13) 0.0220(10) 0.0077(9) -0.0035(10) -0.0167(11)
C11 0.0214(10) 0.0417(13) 0.0315(11) 0.0042(10) 0.0074(8) -0.0020(9)
C12 0.0136(7) 0.0146(7) 0.0142(7) -0.0022(6) 0.0000(6) -0.0030(6)
C13 0.0146(7) 0.0124(7) 0.0136(7) 0.0000(6) -0.0012(6) -0.0020(6)
C14 0.0133(7) 0.0158(7) 0.0186(8) -0.0029(6) -0.0016(6) -0.0044(6)
C15 0.0138(7) 0.0154(7) 0.0201(8) -0.0043(6) -0.0027(6) -0.0020(6)
C16 0.0181(8) 0.0135(7) 0.0178(8) -0.0022(6) -0.0026(6) -0.0037(6)
C17 0.0157(7) 0.0167(8) 0.0233(8) -0.0011(6) -0.0027(6) -0.0064(6)
C18 0.0149(8) 0.0243(9) 0.0466(13) -0.0119(9) -0.0047(8) -0.0033(7)
C19 0.0282(10) 0.0195(9) 0.0396(11) -0.0072(8) -0.0097(9) -0.0098(8)
N1 0.0138(6) 0.0137(6) 0.0179(7) -0.0026(5) -0.0007(5) -0.0027(5)
N2 0.0206(8) 0.0239(8) 0.0312(9) -0.0030(7) -0.0024(7) -0.0047(6)
N3 0.0144(7) 0.0226(8) 0.0258(8) -0.0105(6) 0.0037(6) -0.0055(6)
O1 0.0372(9) 0.0374(9) 0.0173(7) 0.0051(6) 0.0039(6) -0.0140(7)
O2 0.0213(7) 0.0366(8) 0.0235(7) 0.0010(6) 0.0074(6) -0.0080(6)
O3 0.0135(6) 0.0191(6) 0.0429(8) -0.0128(6) -0.0030(6) -0.0010(5)
O4 0.0208(6) 0.0138(6) 0.0327(7) -0.0066(5) -0.0048(5) -0.0047(5)
O5 0.0327(8) 0.0402(9) 0.0348(8) -0.0092(7) -0.0109(7) -0.0141(7)
O6 0.0303(8) 0.0210(7) 0.0462(9) -0.0085(6) -0.0036(7) -0.0119(6)
Pd1 0.01060(8) 0.01347(9) 0.01697(9) -0.00469(6) 0.00113(6) -0.00385(6)
C20 0.154(5) 0.048(2) 0.088(3) -0.022(2) 0.051(3) -0.030(3)
C21 0.0490(17) 0.060(2) 0.0614(19) -0.0103(16) -0.0118(15) -0.0134(15)
N4 0.480(15) 0.069(3) 0.159(6) -0.025(3) 0.190(8) -0.070(6)

loop_
_atom_type_symbol
_atom_type_description
_atom_type_scat_dispersion_real
_atom_type_scat_dispersion_imag
_atom_type_scat_source
C C 0.0033 0.0016 'International Tables Vol C Tables 4.2.6.8 and 6.1.1.4'
H H 0.0000 0.0000 'International Tables Vol C Tables 4.2.6.8 and 6.1.1.4'
N N 0.0061 0.0033 'International Tables Vol C Tables 4.2.6.8 and 6.1.1.4'
O O 0.0106 0.0060 'International Tables Vol C Tables 4.2.6.8 and 6.1.1.4'
Pd Pd -0.9988 1.0072 'International Tables Vol C Tables 4.2.6.8 and 6.1.1.4'

loop_
_exptl_crystal_face_index_h
_exptl_crystal_face_index_k
_exptl_crystal_face_index_l
_exptl_crystal_face_perp_dist
_exptl_oxdiff_crystal_face_indexfrac_h
_exptl_oxdiff_crystal_face_indexfrac_k
_exptl_oxdiff_crystal_face_indexfrac_l
_exptl_oxdiff_crystal_face_x
_exptl_oxdiff_crystal_face_y
_exptl_oxdiff_crystal_face_z
0 1 0 0.0550 0.0000 1.0000 0.0000 -0.0008 0.0149 0.0717
0 -1 0 0.0550 -0.0000 -1.0000 -0.0000 0.0008 -0.0149 -0.0717
1 0 0 0.0669 1.0000 0.0000 -0.0000 0.0023 -0.0895 -0.0052
-1 0 0 0.0629 -1.0000 -0.0000 0.0000 -0.0023 0.0895 0.0052
0 0 -1 0.0190 -0.0000 0.0000 -1.0000 0.0527 -0.0093 0.0109
0 0 1 0.0230 0.0000 -0.0000 1.0000 -0.0527 0.0093 -0.0109

loop_
_geom_angle_atom_site_label_1
_geom_angle_atom_site_label_2
_geom_angle_atom_site_label_3
_geom_angle
_geom_angle_site_symmetry_1
_geom_angle_site_symmetry_3
C2 C1 H1 119.0 . .
C2 C1 N1 121.97(17) . .
N1 C1 H1 119.0 . .
C1 C2 H2 120.2 . .
C1 C2 C3 119.69(18) . .
C3 C2 H2 120.2 . .
C2 C3 C4 121.46(18) . .
C2 C3 C8 118.19(17) . .
C8 C3 C4 120.31(17) . .
C3 C4 H4 120.0 . .
C5 C4 C3 120.07(18) . .
C5 C4 H4 120.0 . .
C4 C5 C6 120.09(17) . .
O1 C5 C4 125.40(19) . .
O1 C5 C6 114.50(18) . .
C7 C6 C5 120.52(18) . .
O2 C6 C5 113.85(16) . .
O2 C6 C7 125.61(19) . .
C6 C7 H7 119.9 . .
C6 C7 C8 120.28(18) . .
C8 C7 H7 119.9 . .
C3 C8 C7 118.73(16) . .
C3 C8 C9 119.31(16) . .
C9 C8 C7 121.85(16) . .
C8 C9 C12 121.77(15) . .
N1 C9 C8 119.92(16) . .
N1 C9 C12 118.25(15) . .
H10A C10 H10B 109.5 . .
H10A C10 H10C 109.5 . .
H10B C10 H10C 109.5 . .
O1 C10 H10A 109.5 . .
O1 C10 H10B 109.5 . .
O1 C10 H10C 109.5 . .
H11A C11 H11B 109.5 . .
H11A C11 H11C 109.5 . .
H11B C11 H11C 109.5 . .
O2 C11 H11A 109.5 . .
O2 C11 H11B 109.5 . .
O2 C11 H11C 109.5 . .
C9 C12 H12A 108.6 . .
C9 C12 H12B 108.6 . .
C9 C12 C13 114.71(14) . .
H12A C12 H12B 107.6 . .
C13 C12 H12A 108.6 . .
C13 C12 H12B 108.6 . .
C14 C13 C12 120.43(15) . .
N2 C13 C12 120.36(15) . .
N2 C13 C14 119.13(15) . .
C13 C14 H14 119.7 . .
C15 C14 C13 120.55(15) . .
C15 C14 H14 119.7 . .
C14 C15 C16 120.02(16) . .
O3 C15 C14 125.38(16) . .
O3 C15 C16 114.59(15) . .
C17 C16 C15 119.15(16) . .
O4 C16 C15 115.31(15) . .
O4 C16 C17 125.52(16) . .
C16 C17 H17 119.7 . .
C16 C17 N2 120.54(16) . .
N2 C17 H17 119.7 . .
H18A C18 H18B 109.5 . .
H18A C18 H18C 109.5 . .
H18B C18 H18C 109.5 . .
O3 C18 H18A 109.5 . .
O3 C18 H18B 109.5 . .
O3 C18 H18C 109.5 . .
H19A C19 H19B 109.5 . .
H19A C19 H19C 109.5 . .
H19B C19 H19C 109.5 . .
O4 C19 H19A 109.5 . .
O4 C19 H19B 109.5 . .
O4 C19 H19C 109.5 . .
C1 N1 Pd1 113.76(12) . .
C9 N1 C1 120.89(15) . .
C9 N1 Pd1 125.05(12) . .
C13 N2 C17 120.61(16) . .
C13 N2 H2A 119.7 . .
C17 N2 H2A 119.7 . .
O5 N3 O6 121.74(17) . .
O5 N3 Pd1 119.50(13) . .
O6 N3 Pd1 118.74(14) . .
C5 O1 C10 117.13(19) . .
C6 O2 C11 117.21(16) . .
C15 O3 C18 117.31(14) . .
C16 O4 C19 116.41(15) . .
N1 Pd1 N1 179.999(2) . 2_666
N3 Pd1 N1 90.98(6) . .
N3 Pd1 N1 89.02(6) 2_666 .
N3 Pd1 N1 90.98(6) 2_666 2_666
N3 Pd1 N1 89.02(6) . 2_666
N3 Pd1 N3 179.999(1) . 2_666
N4 C20 C21 178.3(9) . .
C20 C21 H21A 109.5 . .
C20 C21 H21B 109.5 . .
C20 C21 H21C 109.5 . .
H21A C21 H21B 109.5 . .
H21A C21 H21C 109.5 . .
H21B C21 H21C 109.5 . .

loop_
_geom_bond_atom_site_label_1
_geom_bond_atom_site_label_2
_geom_bond_distance
_geom_bond_site_symmetry_2
C1 H1 0.9500 .
C1 C2 1.363(3) .
C1 N1 1.366(2) .
C2 H2 0.9500 .
C2 C3 1.410(3) .
C3 C4 1.416(3) .
C3 C8 1.413(3) .
C4 H4 0.9500 .
C4 C5 1.368(3) .
C5 C6 1.436(3) .
C5 O1 1.354(2) .
C6 C7 1.365(2) .
C6 O2 1.356(2) .
C7 H7 0.9500 .
C7 C8 1.429(2) .
C8 C9 1.423(2) .
C9 C12 1.511(2) .
C9 N1 1.341(2) .
C10 H10A 0.9800 .
C10 H10B 0.9800 .
C10 H10C 0.9800 .
C10 O1 1.431(3) .
C11 H11A 0.9800 .
C11 H11B 0.9800 .
C11 H11C 0.9800 .
C11 O2 1.432(3) .
C12 H12A 0.9900 .
C12 H12B 0.9900 .
C12 C13 1.522(2) .
C13 C14 1.400(2) .
C13 N2 1.386(2) .
C14 H14 0.9500 .
C14 C15 1.388(2) .
C15 C16 1.408(2) .
C15 O3 1.364(2) .
C16 C17 1.386(2) .
C16 O4 1.367(2) .
C17 H17 0.9500 .
C17 N2 1.394(2) .
C18 H18A 0.9800 .
C18 H18B 0.9800 .
C18 H18C 0.9800 .
C18 O3 1.424(2) .
C19 H19A 0.9800 .
C19 H19B 0.9800 .
C19 H19C 0.9800 .
C19 O4 1.424(2) .
N1 Pd1 2.0406(15) .
N2 H2A 0.8800 .
N3 O5 1.221(2) .
N3 O6 1.238(2) .
N3 Pd1 2.0359(16) .
Pd1 N1 2.0406(15) 2_666
Pd1 N3 2.0359(16) 2_666
C20 C21 1.406(5) .
C20 N4 1.135(6) .
C21 H21A 0.9800 .
C21 H21B 0.9800 .
C21 H21C 0.9800 .

loop_
_geom_torsion_atom_site_label_1
_geom_torsion_atom_site_label_2
_geom_torsion_atom_site_label_3
_geom_torsion_atom_site_label_4
_geom_torsion
_geom_torsion_site_symmetry_4
C1 C2 C3 C4 -176.75(19) .
C1 C2 C3 C8 0.7(3) .
C1 N1 Pd1 N3 -102.41(13) 2_666
C1 N1 Pd1 N3 77.59(13) .
C2 C1 N1 C9 -0.8(3) .
C2 C1 N1 Pd1 173.18(16) .
C2 C3 C4 C5 177.35(19) .
C2 C3 C8 C7 -178.09(17) .
C2 C3 C8 C9 -1.8(3) .
C3 C4 C5 C6 0.5(3) .
C3 C4 C5 O1 -178.00(19) .
C3 C8 C9 C12 -175.59(15) .
C3 C8 C9 N1 1.6(2) .
C4 C3 C8 C7 -0.6(3) .
C4 C3 C8 C9 175.69(17) .
C4 C5 C6 C7 -0.2(3) .
C4 C5 C6 O2 -179.31(18) .
C4 C5 O1 C10 4.6(3) .
C5 C6 C7 C8 -0.5(3) .
C5 C6 O2 C11 -179.84(19) .
C6 C5 O1 C10 -173.97(19) .
C6 C7 C8 C3 0.8(3) .
C6 C7 C8 C9 -175.32(17) .
C7 C6 O2 C11 1.1(3) .
C7 C8 C9 C12 0.6(3) .
C7 C8 C9 N1 177.78(16) .
C8 C3 C4 C5 -0.1(3) .
C8 C9 C12 C13 -75.6(2) .
C8 C9 N1 C1 -0.3(2) .
C8 C9 N1 Pd1 -173.61(12) .
C9 C12 C13 C14 116.07(17) .
C9 C12 C13 N2 -67.4(2) .
C9 N1 Pd1 N3 -108.69(14) .
C9 N1 Pd1 N3 71.31(14) 2_666
C12 C9 N1 C1 177.02(16) .
C12 C9 N1 Pd1 3.7(2) .
C12 C13 C14 C15 177.75(16) .
C12 C13 N2 C17 -177.43(16) .
C13 C14 C15 C16 -0.9(3) .
C13 C14 C15 O3 -179.83(17) .
C14 C13 N2 C17 -0.8(3) .
C14 C15 C16 C17 0.4(3) .
C14 C15 C16 O4 -178.45(16) .
C14 C15 O3 C18 6.8(3) .
C15 C16 C17 N2 0.0(3) .
C15 C16 O4 C19 -177.56(17) .
C16 C15 O3 C18 -172.19(18) .
C16 C17 N2 C13 0.3(3) .
C17 C16 O4 C19 3.7(3) .
N1 C1 C2 C3 0.6(3) .
N1 C9 C12 C13 107.11(17) .
N2 C13 C14 C15 1.2(3) .
O1 C5 C6 C7 178.43(18) .
O1 C5 C6 O2 -0.7(3) .
O2 C6 C7 C8 178.52(18) .
O3 C15 C16 C17 179.37(16) .
O3 C15 C16 O4 0.6(2) .
O4 C16 C17 N2 178.65(17) .
O5 N3 Pd1 N1 -60.28(15) .
O5 N3 Pd1 N1 119.72(15) 2_666
O6 N3 Pd1 N1 -58.54(14) 2_666
O6 N3 Pd1 N1 121.46(14) .
